data_4303627
loop_
_publ_author_name
'Gabriel E. B\"uchel'
'Iryna N. Stepanenko'
'Michaela Hejl'
'Michael A. Jakupec'
'Vladimir B. Arion'
'Bernhard K. Keppler'

_publ_section_title
;
[OsIVCl5(Hazole)]- Complexes: Synthesis, Structure, Spectroscopic
Properties, and Antiproliferative Activity
;
_journal_name_full 'Inorganic Chemistry'
_journal_page_first 10737
_journal_page_last 10747
_journal_paper_doi 10.1021/ic901671j
_journal_volume 48
_journal_year 2009
_chemical_formula_moiety 'C3 H8 Cl5 N2 Na O2 Os'
_chemical_formula_sum 'C3 H8 Cl5 N2 Na O2 Os'
_chemical_formula_weight 494.55
_chemical_name_systematic
; 
sodium-pentachloridopyrazoleosmate(IV) dihydrate 
;
_space_group_IT_number 2
_symmetry_cell_setting triclinic
_symmetry_space_group_name_Hall '-P 1'
_symmetry_space_group_name_H-M 'P -1'
_atom_sites_solution_hydrogens geom
_atom_sites_solution_primary direct
_atom_sites_solution_secondary difmap
_audit_creation_method SHELXL-97
_cell_angle_alpha 96.816(3)
_cell_angle_beta 91.235(2)
_cell_angle_gamma 94.297(3)
_cell_formula_units_Z 2
_cell_length_a 6.5037(3)
_cell_length_b 6.8557(3)
_cell_length_c 13.5359(6)
_cell_measurement_reflns_used 1358
_cell_measurement_temperature 100(2)
_cell_measurement_theta_max 34.80
_cell_measurement_theta_min 4.18
_cell_volume 597.30(5)
_computing_structure_refinement 'SHELXL-97 (Sheldrick, 1997)'
_computing_structure_solution 'SHELXS-97 (Sheldrick, 1990)'
_diffrn_ambient_temperature 100(2)
_diffrn_measured_fraction_theta_full 0.998
_diffrn_measured_fraction_theta_max 0.998
_diffrn_radiation_monochromator graphite
_diffrn_radiation_source 'fine-focus sealed tube'
_diffrn_radiation_type MoK\a
_diffrn_radiation_wavelength 0.71073
_diffrn_reflns_av_R_equivalents 0.0421
_diffrn_reflns_av_sigmaI/netI 0.0175
_diffrn_reflns_limit_h_max 7
_diffrn_reflns_limit_h_min -7
_diffrn_reflns_limit_k_max 8
_diffrn_reflns_limit_k_min -8
_diffrn_reflns_limit_l_max 16
_diffrn_reflns_limit_l_min -16
_diffrn_reflns_number 28146
_diffrn_reflns_theta_full 25.49
_diffrn_reflns_theta_max 25.49
_diffrn_reflns_theta_min 3.00
_exptl_absorpt_coefficient_mu 11.803
_exptl_absorpt_correction_T_max 0.7184
_exptl_absorpt_correction_T_min 0.2012
_exptl_absorpt_correction_type multi-scan
_exptl_absorpt_process_details SADABS
_exptl_crystal_colour red
_exptl_crystal_density_diffrn 2.750
_exptl_crystal_density_method 'not measured'
_exptl_crystal_description stick
_exptl_crystal_F_000 456
_exptl_crystal_size_max 0.20
_exptl_crystal_size_mid 0.06
_exptl_crystal_size_min 0.03
_refine_diff_density_max 1.590
_refine_diff_density_min -1.510
_refine_diff_density_rms 0.149
_refine_ls_extinction_method none
_refine_ls_goodness_of_fit_ref 1.099
_refine_ls_hydrogen_treatment constr
_refine_ls_matrix_type full
_refine_ls_number_parameters 127
_refine_ls_number_reflns 2209
_refine_ls_number_restraints 8
_refine_ls_restrained_S_all 1.097
_refine_ls_R_factor_all 0.0210
_refine_ls_R_factor_gt 0.0203
_refine_ls_shift/su_max 0.000
_refine_ls_shift/su_mean 0.000
_refine_ls_structure_factor_coef Fsqd
_refine_ls_weighting_details 'calc w=1/[\s^2^(Fo^2^)+(0.0196P)^2^+5.9067P] where P=(Fo^2^+2Fc^2^)/3'
_refine_ls_weighting_scheme calc
_refine_ls_wR_factor_gt 0.0545
_refine_ls_wR_factor_ref 0.0547
_reflns_number_gt 2154
_reflns_number_total 2209
_reflns_threshold_expression >2sigma(I)
_cod_data_source_file ic901671j_si_002_4.cif
_cod_data_source_block gabu053
_cod_database_code 4303627

loop_
_symmetry_equiv_pos_as_xyz
'x, y, z'
'-x, -y, -z'

loop_
_atom_site_label
_atom_site_type_symbol
_atom_site_fract_x
_atom_site_fract_y
_atom_site_fract_z
_atom_site_U_iso_or_equiv
_atom_site_adp_type
_atom_site_occupancy
_atom_site_symmetry_multiplicity
_atom_site_calc_flag
_atom_site_refinement_flags
_atom_site_disorder_assembly
_atom_site_disorder_group
Os1 Os 0.23712(3) 0.81026(3) 0.235518(14) 0.00765(8) Uani 1 1 d . . .
Cl1 Cl 0.0824(2) 0.8609(2) 0.39134(9) 0.0138(3) Uani 1 1 d . . .
Cl2 Cl 0.5204(2) 1.0227(2) 0.29626(10) 0.0149(3) Uani 1 1 d . . .
Cl3 Cl 0.0598(2) 1.0616(2) 0.18424(10) 0.0156(3) Uani 1 1 d . . .
Cl4 Cl -0.0309(2) 0.5788(2) 0.17453(10) 0.0136(3) Uani 1 1 d . . .
Cl5 Cl 0.4149(2) 0.54773(19) 0.28026(9) 0.0116(3) Uani 1 1 d . . .
Na1 Na 0.2526(3) 0.5537(3) 0.47486(17) 0.0167(5) Uani 1 1 d D . .
O1 O 0.4127(6) 0.2688(6) 0.5026(3) 0.0166(9) Uani 1 1 d D . .
H10A H 0.4069 0.1678 0.4533 0.020 Uiso 1 1 d RD . .
H10B H 0.3763 0.2188 0.5588 0.020 Uiso 1 1 d RD . .
O2 O 0.0471(6) 0.6359(6) 0.6111(3) 0.0185(9) Uani 1 1 d D . .
H20A H 0.0516 0.5862 0.6697 0.022 Uiso 1 1 d RD . .
H20B H 0.0333 0.7658 0.6246 0.022 Uiso 1 1 d RD . .
N1 N 0.3669(7) 0.7765(7) 0.0989(3) 0.0123(9) Uani 1 1 d . . .
N2 N 0.5694(7) 0.7439(7) 0.0854(3) 0.0114(9) Uani 1 1 d . . .
H2 H 0.6595 0.7342 0.1337 0.014 Uiso 1 1 calc R . .
C3 C 0.6119(9) 0.7286(8) -0.0110(4) 0.0139(11) Uani 1 1 d . . .
H3 H 0.7417 0.7043 -0.0389 0.017 Uiso 1 1 calc R . .
C4 C 0.4337(9) 0.7544(8) -0.0630(4) 0.0146(12) Uani 1 1 d . . .
H4 H 0.4160 0.7524 -0.1330 0.018 Uiso 1 1 calc R . .
C5 C 0.2866(9) 0.7836(8) 0.0075(4) 0.0117(11) Uani 1 1 d . . .
H5 H 0.1472 0.8058 -0.0067 0.014 Uiso 1 1 calc R . .

loop_
_atom_site_aniso_label
_atom_site_aniso_U_11
_atom_site_aniso_U_22
_atom_site_aniso_U_33
_atom_site_aniso_U_23
_atom_site_aniso_U_13
_atom_site_aniso_U_12
Os1 0.00817(12) 0.00792(12) 0.00682(11) 0.00013(7) 0.00077(7) 0.00143(7)
Cl1 0.0159(7) 0.0153(7) 0.0106(6) 0.0009(5) 0.0056(5) 0.0045(5)
Cl2 0.0139(6) 0.0164(7) 0.0130(6) -0.0007(5) 0.0002(5) -0.0028(5)
Cl3 0.0195(7) 0.0132(7) 0.0157(7) 0.0039(5) 0.0020(5) 0.0072(5)
Cl4 0.0103(6) 0.0137(6) 0.0166(6) 0.0019(5) -0.0019(5) -0.0001(5)
Cl5 0.0116(6) 0.0138(6) 0.0102(6) 0.0018(5) 0.0019(5) 0.0050(5)
Na1 0.0141(11) 0.0209(12) 0.0159(11) 0.0028(9) 0.0029(9) 0.0040(9)
O1 0.021(2) 0.017(2) 0.0108(19) -0.0021(16) -0.0025(16) 0.0010(17)
O2 0.019(2) 0.017(2) 0.018(2) -0.0014(17) 0.0063(17) -0.0026(17)
N1 0.014(2) 0.011(2) 0.013(2) 0.0024(18) 0.0020(19) 0.0048(18)
N2 0.006(2) 0.013(2) 0.015(2) 0.0030(18) -0.0002(18) 0.0006(18)
C3 0.016(3) 0.011(3) 0.014(3) -0.001(2) 0.006(2) -0.002(2)
C4 0.024(3) 0.012(3) 0.008(3) 0.001(2) 0.003(2) 0.003(2)
C5 0.011(3) 0.013(3) 0.010(3) 0.000(2) -0.003(2) 0.000(2)

loop_
_atom_type_symbol
_atom_type_description
_atom_type_scat_dispersion_real
_atom_type_scat_dispersion_imag
_atom_type_scat_source
C C 0.0033 0.0016 'International Tables Vol C Tables 4.2.6.8 and 6.1.1.4'
H H 0.0000 0.0000 'International Tables Vol C Tables 4.2.6.8 and 6.1.1.4'
N N 0.0061 0.0033 'International Tables Vol C Tables 4.2.6.8 and 6.1.1.4'
Na Na 0.0362 0.0249 'International Tables Vol C Tables 4.2.6.8 and 6.1.1.4'
Cl Cl 0.1484 0.1585 'International Tables Vol C Tables 4.2.6.8 and 6.1.1.4'
Os Os -1.2165 7.6030 'International Tables Vol C Tables 4.2.6.8 and 6.1.1.4'
O O 0.0106 0.0060 'International Tables Vol C Tables 4.2.6.8 and 6.1.1.4'

loop_
_geom_angle_atom_site_label_1
_geom_angle_atom_site_label_2
_geom_angle_atom_site_label_3
_geom_angle
_geom_angle_site_symmetry_1
_geom_angle_site_symmetry_3
_geom_angle_publ_flag
N1 Os1 Cl3 88.69(13) . . ?
N1 Os1 Cl2 89.54(14) . . ?
Cl3 Os1 Cl2 93.18(5) . . ?
N1 Os1 Cl4 89.19(14) . . ?
Cl3 Os1 Cl4 90.76(5) . . ?
Cl2 Os1 Cl4 175.84(5) . . ?
N1 Os1 Cl5 89.24(13) . . ?
Cl3 Os1 Cl5 177.41(5) . . ?
Cl2 Os1 Cl5 88.37(5) . . ?
Cl4 Os1 Cl5 87.66(5) . . ?
N1 Os1 Cl1 177.70(13) . . ?
Cl3 Os1 Cl1 89.05(5) . . ?
Cl2 Os1 Cl1 90.17(5) . . ?
Cl4 Os1 Cl1 91.25(5) . . ?
Cl5 Os1 Cl1 93.03(4) . . ?
Os1 Cl1 Na1 97.03(6) . . ?
Os1 Cl5 Na1 95.68(6) . . ?
O2 Na1 O1 107.68(17) . . ?
O2 Na1 O1 110.73(17) . 2_666 ?
O1 Na1 O1 87.76(16) . 2_666 ?
O2 Na1 O2 89.17(16) . 2_566 ?
O1 Na1 O2 92.80(16) . 2_566 ?
O1 Na1 O2 158.94(17) 2_666 2_566 ?
O2 Na1 Cl1 85.93(13) . . ?
O1 Na1 Cl1 165.36(14) . . ?
O1 Na1 Cl1 92.45(13) 2_666 . ?
O2 Na1 Cl1 81.80(12) 2_566 . ?
O2 Na1 Cl5 159.84(15) . . ?
O1 Na1 Cl5 91.79(12) . . ?
O1 Na1 Cl5 74.36(11) 2_666 . ?
O2 Na1 Cl5 84.57(12) 2_566 . ?
Cl1 Na1 Cl5 74.22(7) . . ?
O2 Na1 Na1 45.89(11) . 2_566 ?
O1 Na1 Na1 104.08(15) . 2_566 ?
O1 Na1 Na1 155.89(16) 2_666 2_566 ?
O2 Na1 Na1 43.28(11) 2_566 2_566 ?
Cl1 Na1 Na1 81.31(9) . 2_566 ?
Cl5 Na1 Na1 125.15(11) . 2_566 ?
O2 Na1 Na1 117.17(15) . 2_666 ?
O1 Na1 Na1 44.61(11) . 2_666 ?
O1 Na1 Na1 43.15(11) 2_666 2_666 ?
O2 Na1 Na1 133.57(15) 2_566 2_666 ?
Cl1 Na1 Na1 133.82(12) . 2_666 ?
Cl5 Na1 Na1 80.32(8) . 2_666 ?
Na1 Na1 Na1 143.90(14) 2_566 2_666 ?
Na1 O1 Na1 92.24(16) . 2_666 ?
Na1 O1 H10A 118.4 . . ?
Na1 O1 H10A 113.3 2_666 . ?
Na1 O1 H10B 114.6 . . ?
Na1 O1 H10B 110.3 2_666 . ?
H10A O1 H10B 107.4 . . ?
Na1 O2 Na1 90.83(16) . 2_566 ?
Na1 O2 H20A 126.1 . . ?
Na1 O2 H20A 102.4 2_566 . ?
Na1 O2 H20B 113.9 . . ?
Na1 O2 H20B 114.6 2_566 . ?
H20A O2 H20B 107.3 . . ?
C5 N1 N2 105.4(4) . . ?
C5 N1 Os1 131.1(4) . . ?
N2 N1 Os1 123.5(4) . . ?
C3 N2 N1 110.6(5) . . ?
C3 N2 H2 124.7 . . ?
N1 N2 H2 124.7 . . ?
N2 C3 C4 107.7(5) . . ?
N2 C3 H3 126.2 . . ?
C4 C3 H3 126.2 . . ?
C3 C4 C5 105.6(5) . . ?
C3 C4 H4 127.2 . . ?
C5 C4 H4 127.2 . . ?
N1 C5 C4 110.7(5) . . ?
N1 C5 H5 124.6 . . ?
C4 C5 H5 124.6 . . ?

loop_
_geom_bond_atom_site_label_1
_geom_bond_atom_site_label_2
_geom_bond_distance
_geom_bond_site_symmetry_2
_geom_bond_publ_flag
Os1 N1 2.044(5) . ?
Os1 Cl3 2.3085(13) . ?
Os1 Cl2 2.3321(13) . ?
Os1 Cl4 2.3343(13) . ?
Os1 Cl5 2.3417(13) . ?
Os1 Cl1 2.3563(12) . ?
Cl1 Na1 2.793(3) . ?
Cl5 Na1 2.856(3) . ?
Na1 O2 2.340(4) . ?
Na1 O1 2.346(4) . ?
Na1 O1 2.409(4) 2_666 ?
Na1 O2 2.451(5) 2_566 ?
Na1 Na1 3.413(4) 2_566 ?
Na1 Na1 3.427(4) 2_666 ?
O1 Na1 2.409(4) 2_666 ?
O1 H10A 0.9003 . ?
O1 H10B 0.8997 . ?
O2 Na1 2.451(5) 2_566 ?
O2 H20A 0.8997 . ?
O2 H20B 0.8994 . ?
N1 C5 1.341(7) . ?
N1 N2 1.365(6) . ?
N2 C3 1.334(7) . ?
N2 H2 0.8800 . ?
C3 C4 1.376(8) . ?
C3 H3 0.9500 . ?
C4 C5 1.374(8) . ?
C4 H4 0.9500 . ?
C5 H5 0.9500 . ?

loop_
_geom_torsion_atom_site_label_1
_geom_torsion_atom_site_label_2
_geom_torsion_atom_site_label_3
_geom_torsion_atom_site_label_4
_geom_torsion
_geom_torsion_site_symmetry_1
_geom_torsion_site_symmetry_2
_geom_torsion_site_symmetry_3
_geom_torsion_site_symmetry_4
_geom_torsion_publ_flag
Cl3 Os1 Cl1 Na1 177.00(7) . . . . ?
Cl2 Os1 Cl1 Na1 -89.83(7) . . . . ?
Cl4 Os1 Cl1 Na1 86.26(7) . . . . ?
Cl5 Os1 Cl1 Na1 -1.46(7) . . . . ?
N1 Os1 Cl5 Na1 -178.93(14) . . . . ?
Cl2 Os1 Cl5 Na1 91.51(6) . . . . ?
Cl4 Os1 Cl5 Na1 -89.71(6) . . . . ?
Cl1 Os1 Cl5 Na1 1.42(7) . . . . ?
Os1 Cl1 Na1 O2 -175.15(12) . . . . ?
Os1 Cl1 Na1 O1 -16.3(6) . . . . ?
Os1 Cl1 Na1 O1 74.23(12) . . . 2_666 ?
Os1 Cl1 Na1 O2 -85.40(11) . . . 2_566 ?
Os1 Cl1 Na1 Cl5 1.24(6) . . . . ?
Os1 Cl1 Na1 Na1 -129.18(8) . . . 2_566 ?
Os1 Cl1 Na1 Na1 60.37(16) . . . 2_666 ?
Os1 Cl5 Na1 O2 9.3(4) . . . . ?
Os1 Cl5 Na1 O1 174.39(12) . . . . ?
Os1 Cl5 Na1 O1 -98.44(11) . . . 2_666 ?
Os1 Cl5 Na1 O2 81.74(12) . . . 2_566 ?
Os1 Cl5 Na1 Cl1 -1.24(6) . . . . ?
Os1 Cl5 Na1 Na1 65.74(14) . . . 2_566 ?
Os1 Cl5 Na1 Na1 -142.32(8) . . . 2_666 ?
O2 Na1 O1 Na1 -111.06(18) . . . 2_666 ?
O1 Na1 O1 Na1 0.0 2_666 . . 2_666 ?
O2 Na1 O1 Na1 158.92(17) 2_566 . . 2_666 ?
Cl1 Na1 O1 Na1 91.1(6) . . . 2_666 ?
Cl5 Na1 O1 Na1 74.27(12) . . . 2_666 ?
Na1 Na1 O1 Na1 -158.74(16) 2_566 . . 2_666 ?
O1 Na1 O2 Na1 -92.67(18) . . . 2_566 ?
O1 Na1 O2 Na1 172.92(18) 2_666 . . 2_566 ?
O2 Na1 O2 Na1 0.0 2_566 . . 2_566 ?
Cl1 Na1 O2 Na1 81.84(12) . . . 2_566 ?
Cl5 Na1 O2 Na1 71.7(4) . . . 2_566 ?
Na1 Na1 O2 Na1 -140.12(17) 2_666 . . 2_566 ?
Cl3 Os1 N1 C5 -39.8(5) . . . . ?
Cl2 Os1 N1 C5 -133.0(5) . . . . ?
Cl4 Os1 N1 C5 50.9(5) . . . . ?
Cl5 Os1 N1 C5 138.6(5) . . . . ?
Cl3 Os1 N1 N2 138.7(4) . . . . ?
Cl2 Os1 N1 N2 45.5(4) . . . . ?
Cl4 Os1 N1 N2 -130.5(4) . . . . ?
Cl5 Os1 N1 N2 -42.9(4) . . . . ?
C5 N1 N2 C3 -0.8(6) . . . . ?
Os1 N1 N2 C3 -179.7(4) . . . . ?
N1 N2 C3 C4 0.8(6) . . . . ?
N2 C3 C4 C5 -0.5(6) . . . . ?
N2 N1 C5 C4 0.5(6) . . . . ?
Os1 N1 C5 C4 179.3(4) . . . . ?
C3 C4 C5 N1 -0.1(6) . . . . ?
